data_4110237
loop_
_publ_author_name
'Matthew J. Horner'
'K. Travis Holman'
'Michael D. Ward'

_publ_section_title
;
 Architectural Diversity and Elastic Networks in Hydrogen-Bonded Host
 Frameworks: From Molecular Jaws to Cylinders
;
_journal_name_full 'Journal of the American Chemical Society'
_journal_page_first 14640
_journal_page_last 14660
_journal_paper_doi 10.1021/ja0741574
_journal_volume 129
_journal_year 2007
_chemical_formula_sum 'C7 H10 N4 O5 S'
_chemical_formula_weight 262.25
_chemical_name_common 'guanidinium 4-nitrobenzenesulfonate'
_chemical_name_systematic
; 
 ? 
;
_space_group_IT_number 14
_symmetry_cell_setting monoclinic
_symmetry_space_group_name_Hall '-P 2ybc'
_symmetry_space_group_name_H-M 'P 1 21/c 1'
_atom_sites_solution_hydrogens geom
_atom_sites_solution_primary direct
_atom_sites_solution_secondary difmap
_audit_creation_method SHELXL-97
_cell_angle_alpha 90.00
_cell_angle_beta 110.8500(10)
_cell_angle_gamma 90.00
_cell_formula_units_Z 4
_cell_length_a 11.2544(9)
_cell_length_b 7.7474(6)
_cell_length_c 13.0949(10)
_cell_measurement_reflns_used 2579
_cell_measurement_temperature 173(2)
_cell_measurement_theta_max 26.961
_cell_measurement_theta_min 3.112
_cell_volume 1067.01(14)
_computing_cell_refinement 'SAINT, Bruker'
_computing_data_collection 'SMART, Bruker (or Siemens)'
_computing_data_reduction 'SAINT, Bruker'
_computing_molecular_graphics 'XSEED, L. Barbour; http://www.xseed.com'
_computing_publication_material CIFTAB
_computing_structure_refinement 'SHELXL-97 (Sheldrick, 1997)'
_computing_structure_solution 'SHELXS-97 (Sheldrick, 1990)'
_diffrn_ambient_temperature 273(2)
_diffrn_measured_fraction_theta_full 1.000
_diffrn_measured_fraction_theta_max 1.000
_diffrn_measurement_device_type 'SMART platform CCD, Bruker (or Siemens)'
_diffrn_measurement_method 'omega scans'
_diffrn_radiation_monochromator graphite
_diffrn_radiation_source 'fine-focus sealed tube'
_diffrn_radiation_type MoK\a
_diffrn_radiation_wavelength 0.71073
_diffrn_reflns_av_R_equivalents 0.0413
_diffrn_reflns_av_sigmaI/netI 0.0296
_diffrn_reflns_limit_h_max 14
_diffrn_reflns_limit_h_min -14
_diffrn_reflns_limit_k_max 9
_diffrn_reflns_limit_k_min -9
_diffrn_reflns_limit_l_max 16
_diffrn_reflns_limit_l_min -16
_diffrn_reflns_number 12018
_diffrn_reflns_theta_full 27.00
_diffrn_reflns_theta_max 27.00
_diffrn_reflns_theta_min 1.94
_exptl_absorpt_coefficient_mu 0.322
_exptl_absorpt_correction_T_max 0.947
_exptl_absorpt_correction_T_min 0.872
_exptl_absorpt_correction_type multi-scan
_exptl_absorpt_process_details 'SADABS, G. Sheldrick (1999)'
_exptl_crystal_colour colorless
_exptl_crystal_density_diffrn 1.633
_exptl_crystal_description block
_exptl_crystal_F_000 544
_exptl_crystal_size_max 0.35
_exptl_crystal_size_mid 0.27
_exptl_crystal_size_min 0.17
_refine_diff_density_max 0.479
_refine_diff_density_min -0.380
_refine_diff_density_rms 0.053
_refine_ls_extinction_method none
_refine_ls_goodness_of_fit_ref 1.074
_refine_ls_hydrogen_treatment mixed
_refine_ls_matrix_type full
_refine_ls_number_parameters 154
_refine_ls_number_reflns 2332
_refine_ls_number_restraints 0
_refine_ls_restrained_S_all 1.074
_refine_ls_R_factor_all 0.0391
_refine_ls_R_factor_gt 0.0329
_refine_ls_shift/su_max 0.001
_refine_ls_shift/su_mean 0.000
_refine_ls_structure_factor_coef Fsqd
_refine_ls_weighting_details 'calc w=1/[\s^2^(Fo^2^)+(0.0473P)^2^+0.5093P] where P=(Fo^2^+2Fc^2^)/3'
_refine_ls_weighting_scheme calc
_refine_ls_wR_factor_gt 0.0918
_refine_ls_wR_factor_ref 0.0954
_reflns_number_gt 2014
_reflns_number_total 2332
_reflns_threshold_expression >2sigma(I)
_cod_data_source_file ja0741574si20070910_040750_36.cif
_cod_data_source_block G4NBS
_cod_database_code 4110237

loop_
_symmetry_equiv_pos_as_xyz
'x, y, z'
'-x, y+1/2, -z+1/2'
'-x, -y, -z'
'x, -y-1/2, z-1/2'

loop_
_atom_site_label
_atom_site_type_symbol
_atom_site_fract_x
_atom_site_fract_y
_atom_site_fract_z
_atom_site_U_iso_or_equiv
_atom_site_adp_type
_atom_site_occupancy
_atom_site_symmetry_multiplicity
_atom_site_calc_flag
_atom_site_refinement_flags
S1 S 0.77005(3) 0.13666(5) 0.82171(3) 0.02088(13) Uani 1 1 d .
O1 O 0.72974(11) 0.0618(2) 0.71296(10) 0.0397(4) Uani 1 1 d .
N1 N 0.30476(13) 0.21429(19) 0.93878(13) 0.0279(3) Uani 1 1 d .
C1 C 0.63032(14) 0.15713(19) 0.85507(13) 0.0192(3) Uani 1 1 d .
O2 O 0.81934(12) 0.31040(17) 0.82514(13) 0.0395(4) Uani 1 1 d .
N2 N 0.91175(14) -0.33537(19) 0.91004(12) 0.0280(3) Uani 1 1 d .
H2A H 0.8776 -0.4309 0.9188 0.034 Uiso 1 1 calc R
H2B H 0.8827 -0.2388 0.9237 0.034 Uiso 1 1 calc R
C2 C 0.51914(15) 0.0743(2) 0.79319(14) 0.0267(4) Uani 1 1 d .
H2 H 0.5165 0.0071 0.7336 0.032 Uiso 1 1 calc R
O3 O 0.85527(11) 0.02655(16) 0.90457(10) 0.0291(3) Uani 1 1 d .
N3 N 1.06357(14) -0.19006(18) 0.86500(12) 0.0259(3) Uani 1 1 d .
H3A H 1.1281 -0.1911 0.8444 0.031 Uiso 1 1 calc R
H3B H 1.0345 -0.0936 0.8787 0.031 Uiso 1 1 calc R
C3 C 0.41115(16) 0.0920(2) 0.82069(15) 0.0285(4) Uani 1 1 d .
H3 H 0.3353 0.0381 0.7797 0.034 Uiso 1 1 calc R
O4 O 0.20510(12) 0.14911(18) 0.87932(12) 0.0389(3) Uani 1 1 d .
N4 N 1.05361(13) -0.48536(18) 0.85464(12) 0.0264(3) Uani 1 1 d .
H4A H 1.0195 -0.5809 0.8634 0.032 Uiso 1 1 calc R
H4B H 1.1168 -0.4863 0.8323 0.032 Uiso 1 1 calc R
C4 C 0.41947(15) 0.1916(2) 0.91021(13) 0.0223(3) Uani 1 1 d .
O5 O 0.31476(13) 0.2996(2) 1.02015(12) 0.0429(4) Uani 1 1 d .
C5 C 0.53008(15) 0.2737(2) 0.97394(14) 0.0251(3) Uani 1 1 d .
H5 H 0.5330 0.3382 1.0347 0.030 Uiso 1 1 calc R
C6 C 0.63628(15) 0.2572(2) 0.94490(14) 0.0242(3) Uani 1 1 d .
H6 H 0.7115 0.3130 0.9854 0.029 Uiso 1 1 calc R
C7 C 1.00897(15) -0.3370(2) 0.87562(12) 0.0204(3) Uani 1 1 d .

loop_
_atom_site_aniso_label
_atom_site_aniso_U_11
_atom_site_aniso_U_22
_atom_site_aniso_U_33
_atom_site_aniso_U_23
_atom_site_aniso_U_13
_atom_site_aniso_U_12
S1 0.0163(2) 0.0240(2) 0.0250(2) 0.00197(15) 0.01064(16) 0.00167(14)
O1 0.0247(6) 0.0717(10) 0.0262(7) -0.0078(6) 0.0135(5) 0.0001(6)
N1 0.0232(7) 0.0290(8) 0.0369(8) 0.0037(6) 0.0175(6) 0.0025(6)
C1 0.0170(7) 0.0192(7) 0.0239(8) 0.0030(6) 0.0103(6) 0.0023(6)
O2 0.0279(6) 0.0267(7) 0.0726(10) 0.0096(6) 0.0285(7) -0.0001(5)
N2 0.0284(7) 0.0273(7) 0.0354(8) 0.0032(6) 0.0202(7) 0.0027(6)
C2 0.0252(8) 0.0280(9) 0.0303(9) -0.0094(7) 0.0139(7) -0.0051(7)
O3 0.0250(6) 0.0307(6) 0.0325(7) 0.0040(5) 0.0114(5) 0.0097(5)
N3 0.0290(7) 0.0223(7) 0.0311(8) 0.0011(6) 0.0164(6) -0.0006(6)
C3 0.0207(8) 0.0315(9) 0.0341(9) -0.0076(7) 0.0109(7) -0.0077(7)
O4 0.0221(6) 0.0450(8) 0.0544(9) -0.0043(6) 0.0196(6) -0.0066(5)
N4 0.0280(7) 0.0223(7) 0.0362(8) -0.0006(6) 0.0202(6) -0.0001(6)
C4 0.0186(7) 0.0237(8) 0.0287(8) 0.0044(6) 0.0134(7) 0.0029(6)
O5 0.0351(7) 0.0572(9) 0.0465(8) -0.0122(7) 0.0270(7) 0.0018(7)
C5 0.0235(8) 0.0299(9) 0.0234(8) -0.0034(6) 0.0103(7) 0.0026(6)
C6 0.0164(7) 0.0288(8) 0.0259(8) -0.0036(6) 0.0056(6) -0.0012(6)
C7 0.0204(7) 0.0239(8) 0.0164(7) 0.0008(6) 0.0060(6) 0.0004(6)

loop_
_atom_type_symbol
_atom_type_description
_atom_type_scat_dispersion_real
_atom_type_scat_dispersion_imag
_atom_type_scat_source
C C 0.0033 0.0016 'International Tables Vol C Tables 4.2.6.8 and 6.1.1.4'
H H 0.0000 0.0000 'International Tables Vol C Tables 4.2.6.8 and 6.1.1.4'
N N 0.0061 0.0033 'International Tables Vol C Tables 4.2.6.8 and 6.1.1.4'
O O 0.0106 0.0060 'International Tables Vol C Tables 4.2.6.8 and 6.1.1.4'
S S 0.1246 0.1234 'International Tables Vol C Tables 4.2.6.8 and 6.1.1.4'

loop_
_geom_angle_atom_site_label_1
_geom_angle_atom_site_label_2
_geom_angle_atom_site_label_3
_geom_angle
O3 S1 O2 112.37(8)
O3 S1 O1 113.13(8)
O2 S1 O1 112.55(9)
O3 S1 C1 106.05(7)
O2 S1 C1 105.71(7)
O1 S1 C1 106.31(7)
O4 N1 O5 123.77(15)
O4 N1 C4 118.39(15)
O5 N1 C4 117.83(15)
C2 C1 C6 121.04(14)
C2 C1 S1 120.55(12)
C6 C1 S1 118.41(12)
C1 C2 C3 119.60(15)
C4 C3 C2 118.29(15)
C3 C4 C5 123.02(15)
C3 C4 N1 118.76(15)
C5 C4 N1 118.22(14)
C4 C5 C6 118.18(15)
C5 C6 C1 119.86(15)
N4 C7 N2 120.04(15)
N4 C7 N3 120.06(15)
N2 C7 N3 119.88(15)

loop_
_geom_bond_atom_site_label_1
_geom_bond_atom_site_label_2
_geom_bond_distance
S1 O3 1.4437(12)
S1 O2 1.4505(13)
S1 O1 1.4528(13)
S1 C1 1.7826(15)
N1 O4 1.224(2)
N1 O5 1.225(2)
N1 C4 1.477(2)
C1 C2 1.383(2)
C1 C6 1.391(2)
N2 C7 1.324(2)
C2 C3 1.392(2)
N3 C7 1.324(2)
C3 C4 1.378(2)
N4 C7 1.322(2)
C4 C5 1.382(2)
C5 C6 1.383(2)
